data_2222272
loop_
_publ_author_name
'Balasubramani, Kasthuri'
'Fun, Hoong-Kun'

_publ_section_title
;
 2,3-Diaminopyridinium benzoate
;
_journal_coeditor_code CI2821
_journal_issue 7
_journal_name_full 'Acta Crystallographica Section E'
_journal_page_first o1519
_journal_paper_doi 10.1107/S1600536809021011
_journal_volume 65
_journal_year 2009
_chemical_formula_iupac 'C5 H8 N3 +, C7 H5 O2 -'
_chemical_formula_moiety 'C5 H8 N3 +, C7 H5 O2 -'
_chemical_formula_sum 'C12 H13 N3 O2'
_chemical_formula_weight 231.25
_chemical_name_systematic
;
2,3-Diaminopyridinium benzoate
;
_space_group_IT_number 61
_symmetry_cell_setting orthorhombic
_symmetry_space_group_name_Hall '-P 2ac 2ab'
_symmetry_space_group_name_H-M 'P b c a'
_atom_sites_solution_hydrogens geom
_atom_sites_solution_primary direct
_atom_sites_solution_secondary difmap
_audit_creation_method SHELXL-97
_cell_angle_alpha 90.00
_cell_angle_beta 90.00
_cell_angle_gamma 90.00
_cell_formula_units_Z 8
_cell_length_a 10.1498(3)
_cell_length_b 11.0656(3)
_cell_length_c 20.7368(7)
_cell_measurement_reflns_used 3782
_cell_measurement_temperature 100.00(10)
_cell_measurement_theta_max 27.87
_cell_measurement_theta_min 2.81
_cell_volume 2329.03(12)
_computing_cell_refinement 'SAINT (Bruker, 2005)'
_computing_data_collection 'APEX2 (Bruker, 2005)'
_computing_data_reduction 'SAINT (Bruker, 2005)'
_computing_molecular_graphics 'SHELXTL (Sheldrick, 2008)'
_computing_publication_material 'SHELXTL (Sheldrick, 2008) and PLATON (Spek, 2009)'
_computing_structure_refinement 'SHELXTL (Sheldrick, 2008)'
_computing_structure_solution 'SHELXTL (Sheldrick, 2008)'
_diffrn_ambient_temperature 100.00(10)
_diffrn_measured_fraction_theta_full 0.998
_diffrn_measured_fraction_theta_max 0.998
_diffrn_measurement_device_type
;
Bruker SMART APEXII CCD area-detector
;
_diffrn_measurement_method '\f and \w'
_diffrn_radiation_monochromator graphite
_diffrn_radiation_source 'fine-focus sealed tube'
_diffrn_radiation_type MoK\a
_diffrn_radiation_wavelength 0.71073
_diffrn_reflns_av_R_equivalents 0.0698
_diffrn_reflns_av_sigmaI/netI 0.0449
_diffrn_reflns_limit_h_max 14
_diffrn_reflns_limit_h_min -14
_diffrn_reflns_limit_k_max 15
_diffrn_reflns_limit_k_min -15
_diffrn_reflns_limit_l_max 29
_diffrn_reflns_limit_l_min -26
_diffrn_reflns_number 27109
_diffrn_reflns_theta_full 30.14
_diffrn_reflns_theta_max 30.14
_diffrn_reflns_theta_min 2.90
_diffrn_standards_number 0
_exptl_absorpt_coefficient_mu 0.093
_exptl_absorpt_correction_T_max 0.9976
_exptl_absorpt_correction_T_min 0.9354
_exptl_absorpt_correction_type multi-scan
_exptl_absorpt_process_details '(SADABS; Bruker, 2005)'
_exptl_crystal_colour brown
_exptl_crystal_density_diffrn 1.319
_exptl_crystal_density_method 'not measured'
_exptl_crystal_description Plate
_exptl_crystal_F_000 976
_exptl_crystal_size_max 0.43
_exptl_crystal_size_mid 0.40
_exptl_crystal_size_min 0.03
_refine_diff_density_max 0.256
_refine_diff_density_min -0.217
_refine_ls_extinction_method none
_refine_ls_goodness_of_fit_ref 1.091
_refine_ls_hydrogen_treatment mixed
_refine_ls_matrix_type full
_refine_ls_number_parameters 206
_refine_ls_number_reflns 3443
_refine_ls_number_restraints 0
_refine_ls_restrained_S_all 1.091
_refine_ls_R_factor_all 0.0927
_refine_ls_R_factor_gt 0.0647
_refine_ls_shift/su_max 0.001
_refine_ls_shift/su_mean 0.000
_refine_ls_structure_factor_coef Fsqd
_refine_ls_weighting_details 'calc w=1/[\s^2^(Fo^2^)+(0.0394P)^2^+1.0527P] where P=(Fo^2^+2Fc^2^)/3'
_refine_ls_weighting_scheme calc
_refine_ls_wR_factor_gt 0.1137
_refine_ls_wR_factor_ref 0.1236
_reflns_number_gt 2559
_reflns_number_total 3443
_reflns_threshold_expression I>2\s(I)
_cod_data_source_file ci2821.cif
_cod_data_source_block I
_cod_depositor_comments
;
The following automatic conversions were performed:
'_symmetry_cell_setting' value 'Orthorhombic' changed to 'orthorhombic'
according to '/home/saulius/struct/CIF-dictionaries/cif_core.dic'
dictionary named 'cif_core.dic' version 2.4.1 from 2010-06-29.

Automatic conversion script
Id: cif_fix_enum 1527 2010-12-29 10:47:43Z saulius 

The following automatic conversions were performed:

'_symmetry_cell_setting' value 'Orthorhombic' changed to
'orthorhombic' according to
/home/saulius/struct/CIF-dictionaries/cif_core.dic dictionary named
'cif_core.dic' version 2.4.1 from 2010-06-29.

Automatic conversion script
Id: cif_fix_values 1715 2011-07-08 13:25:40Z adriana 
;
_cod_database_code 2222272
_cod_database_fobs_code 2222272

loop_
_symmetry_equiv_pos_as_xyz
'x, y, z'
'-x+1/2, -y, z+1/2'
'-x, y+1/2, -z+1/2'
'x+1/2, -y+1/2, -z'
'-x, -y, -z'
'x-1/2, y, -z-1/2'
'x, -y-1/2, z-1/2'
'-x-1/2, y-1/2, z'

loop_
_atom_site_type_symbol
_atom_site_label
_atom_site_fract_x
_atom_site_fract_y
_atom_site_fract_z
_atom_site_U_iso_or_equiv
_atom_site_adp_type
_atom_site_calc_flag
_atom_site_refinement_flags
_atom_site_occupancy
_atom_site_disorder_assembly
_atom_site_disorder_group
O O1 0.41320(11) 0.39789(9) 0.63510(5) 0.0253(3) Uani d . 1 . .
O O2 0.39681(11) 0.57595(9) 0.58541(5) 0.0257(3) Uani d . 1 . .
C C6 0.54129(15) 0.55976(13) 0.67572(8) 0.0217(3) Uani d . 1 . .
C C1 0.57778(16) 0.49395(15) 0.73019(8) 0.0271(4) Uani d . 1 . .
C C2 0.66687(18) 0.54115(17) 0.77390(10) 0.0347(4) Uani d . 1 . .
C C3 0.72160(19) 0.65474(16) 0.76378(10) 0.0365(4) Uani d . 1 . .
C C4 0.68658(19) 0.72004(16) 0.70966(10) 0.0375(5) Uani d . 1 . .
C C5 0.59687(17) 0.67368(14) 0.66578(9) 0.0296(4) Uani d . 1 . .
C C7 0.44423(15) 0.50698(13) 0.62917(7) 0.0211(3) Uani d . 1 . .
C C9 0.06661(15) 0.32936(13) 0.46855(8) 0.0220(3) Uani d . 1 . .
C C8 0.15562(15) 0.37759(13) 0.51515(8) 0.0211(3) Uani d . 1 . .
N N1 0.22115(13) 0.47997(11) 0.50049(7) 0.0230(3) Uani d . 1 . .
N N2 0.17608(14) 0.32713(12) 0.57320(7) 0.0239(3) Uani d . 1 . .
N N3 -0.00614(14) 0.22766(12) 0.48334(8) 0.0273(3) Uani d . 1 . .
C C12 0.20715(17) 0.53936(14) 0.44310(9) 0.0270(4) Uani d . 1 . .
C C11 0.12491(17) 0.49519(15) 0.39762(9) 0.0288(4) Uani d . 1 . .
C C10 0.05443(17) 0.38821(14) 0.41056(9) 0.0268(4) Uani d . 1 . .
H H12A 0.262(2) 0.6122(17) 0.4384(9) 0.039(5) Uiso d . 1 . .
H H11A 0.1152(17) 0.5333(16) 0.3555(9) 0.028(5) Uiso d . 1 . .
H H10A -0.0033(18) 0.3556(15) 0.3778(9) 0.027(5) Uiso d . 1 . .
H H1A 0.5401(19) 0.4138(17) 0.7363(9) 0.037(5) Uiso d . 1 . .
H H2A 0.690(2) 0.4955(18) 0.8134(10) 0.045(6) Uiso d . 1 . .
H H3A 0.785(2) 0.6890(17) 0.7969(10) 0.043(6) Uiso d . 1 . .
H H4A 0.726(2) 0.7970(19) 0.7013(10) 0.051(6) Uiso d . 1 . .
H H5A 0.5737(18) 0.7200(17) 0.6276(9) 0.032(5) Uiso d . 1 . .
H H1N1 0.283(2) 0.5096(18) 0.5312(9) 0.039(5) Uiso d . 1 . .
H H1N2 0.248(2) 0.3487(16) 0.5959(9) 0.033(5) Uiso d . 1 . .
H H2N2 0.146(2) 0.253(2) 0.5800(10) 0.047(6) Uiso d . 1 . .
H H1N3 0.021(2) 0.1812(18) 0.5170(10) 0.042(6) Uiso d . 1 . .
H H2N3 -0.043(2) 0.1882(17) 0.4469(10) 0.041(6) Uiso d . 1 . .

loop_
_atom_site_aniso_label
_atom_site_aniso_U_11
_atom_site_aniso_U_22
_atom_site_aniso_U_33
_atom_site_aniso_U_12
_atom_site_aniso_U_13
_atom_site_aniso_U_23
O1 0.0278(6) 0.0181(5) 0.0298(6) -0.0009(4) -0.0021(5) 0.0002(4)
O2 0.0280(6) 0.0205(5) 0.0285(6) -0.0020(4) -0.0058(5) 0.0020(4)
C6 0.0181(7) 0.0209(7) 0.0261(8) 0.0037(5) 0.0001(6) -0.0025(6)
C1 0.0252(8) 0.0271(8) 0.0291(9) 0.0039(6) -0.0009(7) 0.0015(7)
C2 0.0335(10) 0.0398(10) 0.0308(10) 0.0067(8) -0.0089(8) 0.0007(8)
C3 0.0339(10) 0.0346(9) 0.0410(11) 0.0058(7) -0.0150(8) -0.0104(8)
C4 0.0361(10) 0.0245(8) 0.0520(12) -0.0009(7) -0.0165(9) -0.0026(8)
C5 0.0298(9) 0.0227(7) 0.0364(10) 0.0003(6) -0.0111(8) 0.0019(7)
C7 0.0197(7) 0.0210(7) 0.0226(8) 0.0019(5) 0.0027(6) -0.0013(6)
C9 0.0194(7) 0.0182(7) 0.0285(9) 0.0017(5) -0.0004(6) -0.0027(6)
C8 0.0192(7) 0.0175(6) 0.0265(8) 0.0028(5) 0.0011(6) -0.0016(6)
N1 0.0223(7) 0.0186(6) 0.0281(7) -0.0011(5) -0.0013(6) -0.0012(5)
N2 0.0237(7) 0.0213(6) 0.0269(8) -0.0029(5) -0.0020(6) 0.0014(5)
N3 0.0288(7) 0.0217(6) 0.0314(8) -0.0048(5) -0.0055(7) 0.0010(6)
C12 0.0286(9) 0.0204(7) 0.0320(9) -0.0014(6) 0.0008(7) 0.0038(6)
C11 0.0319(9) 0.0260(8) 0.0285(9) 0.0006(7) -0.0019(7) 0.0054(7)
C10 0.0252(8) 0.0269(8) 0.0283(9) 0.0000(6) -0.0043(7) -0.0014(7)

loop_
_atom_type_symbol
_atom_type_description
_atom_type_scat_dispersion_real
_atom_type_scat_dispersion_imag
_atom_type_scat_source
C C 0.0033 0.0016 'International Tables Vol C Tables 4.2.6.8 and 6.1.1.4'
H H 0.0000 0.0000 'International Tables Vol C Tables 4.2.6.8 and 6.1.1.4'
N N 0.0061 0.0033 'International Tables Vol C Tables 4.2.6.8 and 6.1.1.4'
O O 0.0106 0.0060 'International Tables Vol C Tables 4.2.6.8 and 6.1.1.4'

loop_
_geom_angle_atom_site_label_1
_geom_angle_atom_site_label_2
_geom_angle_atom_site_label_3
_geom_angle_site_symmetry_1
_geom_angle_site_symmetry_3
_geom_angle
_geom_angle_publ_flag
C1 C6 C5 . . 118.94(15) ?
C1 C6 C7 . . 119.56(14) ?
C5 C6 C7 . . 121.50(14) ?
C2 C1 C6 . . 120.50(16) ?
C2 C1 H1A . . 121.0(12) ?
C6 C1 H1A . . 118.5(12) ?
C1 C2 C3 . . 120.25(17) ?
C1 C2 H2A . . 120.4(12) ?
C3 C2 H2A . . 119.3(12) ?
C4 C3 C2 . . 119.53(17) ?
C4 C3 H3A . . 121.2(11) ?
C2 C3 H3A . . 119.3(11) ?
C3 C4 C5 . . 120.59(17) ?
C3 C4 H4A . . 120.4(13) ?
C5 C4 H4A . . 119.0(13) ?
C4 C5 C6 . . 120.18(17) ?
C4 C5 H5A . . 119.9(11) ?
C6 C5 H5A . . 119.9(11) ?
O1 C7 O2 . . 123.33(14) ?
O1 C7 C6 . . 118.52(14) ?
O2 C7 C6 . . 118.15(13) ?
C10 C9 N3 . . 122.21(15) ?
C10 C9 C8 . . 118.22(14) ?
N3 C9 C8 . . 119.55(15) ?
N2 C8 N1 . . 118.36(14) ?
N2 C8 C9 . . 123.34(14) ?
N1 C8 C9 . . 118.29(14) ?
C8 N1 C12 . . 123.30(14) ?
C8 N1 H1N1 . . 117.7(12) ?
C12 N1 H1N1 . . 119.0(12) ?
C8 N2 H1N2 . . 118.9(12) ?
C8 N2 H2N2 . . 118.3(14) ?
H1N2 N2 H2N2 . . 116.3(18) ?
C9 N3 H1N3 . . 117.9(13) ?
C9 N3 H2N3 . . 114.0(12) ?
H1N3 N3 H2N3 . . 118.1(17) ?
C11 C12 N1 . . 119.87(15) ?
C11 C12 H12A . . 125.2(11) ?
N1 C12 H12A . . 114.9(11) ?
C12 C11 C10 . . 118.99(16) ?
C12 C11 H11A . . 122.1(11) ?
C10 C11 H11A . . 118.9(11) ?
C9 C10 C11 . . 121.30(16) ?
C9 C10 H10A . . 119.5(10) ?
C11 C10 H10A . . 119.2(10) ?

loop_
_geom_bond_atom_site_label_1
_geom_bond_atom_site_label_2
_geom_bond_site_symmetry_2
_geom_bond_distance
_geom_bond_publ_flag
O1 C7 . 1.2537(17) ?
O2 C7 . 1.2796(18) ?
C6 C1 . 1.394(2) ?
C6 C5 . 1.396(2) ?
C6 C7 . 1.498(2) ?
C1 C2 . 1.383(2) ?
C1 H1A . 0.974(19) ?
C2 C3 . 1.390(3) ?
C2 H2A . 0.99(2) ?
C3 C4 . 1.381(3) ?
C3 H3A . 1.02(2) ?
C4 C5 . 1.386(2) ?
C4 H4A . 0.96(2) ?
C5 H5A . 0.972(19) ?
C9 C10 . 1.373(2) ?
C9 N3 . 1.3805(19) ?
C9 C8 . 1.427(2) ?
C8 N2 . 1.343(2) ?
C8 N1 . 1.3484(19) ?
N1 C12 . 1.367(2) ?
N1 H1N1 . 0.96(2) ?
N2 H1N2 . 0.90(2) ?
N2 H2N2 . 0.88(2) ?
N3 H1N3 . 0.91(2) ?
N3 H2N3 . 0.95(2) ?
C12 C11 . 1.351(2) ?
C12 H12A . 0.99(2) ?
C11 C10 . 1.409(2) ?
C11 H11A . 0.975(18) ?
C10 H10A . 0.966(18) ?

loop_
_geom_hbond_atom_site_label_D
_geom_hbond_atom_site_label_H
_geom_hbond_atom_site_label_A
_geom_hbond_site_symmetry_A
_geom_hbond_distance_DH
_geom_hbond_distance_HA
_geom_hbond_distance_DA
_geom_hbond_angle_DHA
N1 H1N1 O2 . 0.96(2) 1.77(2) 2.7218(18) 176(2)
N2 H1N2 O1 . 0.90(2) 1.94(2) 2.8377(18) 173(2)
N2 H2N2 O2 8_655 0.88(2) 2.01(2) 2.8873(17) 170(2)
N3 H1N3 O2 8_655 0.91(2) 2.02(2) 2.9206(19) 173(2)
N3 H2N3 O1 4_456 0.95(2) 2.00(2) 2.9382(19) 170(2)

loop_
_geom_torsion_atom_site_label_1
_geom_torsion_atom_site_label_2
_geom_torsion_atom_site_label_3
_geom_torsion_atom_site_label_4
_geom_torsion_site_symmetry_1
_geom_torsion_site_symmetry_2
_geom_torsion_site_symmetry_3
_geom_torsion_site_symmetry_4
_geom_torsion
_geom_torsion_publ_flag
C5 C6 C1 C2 . . . . 0.5(2) ?
C7 C6 C1 C2 . . . . -179.77(15) ?
C6 C1 C2 C3 . . . . -0.3(3) ?
C1 C2 C3 C4 . . . . -0.1(3) ?
C2 C3 C4 C5 . . . . 0.5(3) ?
C3 C4 C5 C6 . . . . -0.3(3) ?
C1 C6 C5 C4 . . . . -0.1(3) ?
C7 C6 C5 C4 . . . . -179.90(16) ?
C1 C6 C7 O1 . . . . -10.6(2) ?
C5 C6 C7 O1 . . . . 169.17(15) ?
C1 C6 C7 O2 . . . . 169.17(14) ?
C5 C6 C7 O2 . . . . -11.1(2) ?
C10 C9 C8 N2 . . . . -179.52(15) ?
N3 C9 C8 N2 . . . . 1.9(2) ?
C10 C9 C8 N1 . . . . 1.4(2) ?
N3 C9 C8 N1 . . . . -177.16(13) ?
N2 C8 N1 C12 . . . . -179.52(14) ?
C9 C8 N1 C12 . . . . -0.4(2) ?
C8 N1 C12 C11 . . . . -0.4(2) ?
N1 C12 C11 C10 . . . . 0.2(2) ?
N3 C9 C10 C11 . . . . 176.89(15) ?
C8 C9 C10 C11 . . . . -1.7(2) ?
C12 C11 C10 C9 . . . . 0.8(3) ?

loop_
_cod_related_entry_id
_cod_related_entry_database
_cod_related_entry_code
1 ChemSpider 8596841
